data_7013668
loop_
_publ_author_name
'Balueva, Anna S.'
'Kuznetsov, Roman M.'
'Ignat'eva, Svetlana N.'
'Karasik, Andrey A.'
'Gubaidullin, Aidar T.'
'Litvinov, Igor A.'
'Sinyashin, Oleg G.'
'L\"onnecke, Peter'
'Hey-Hawkins, Evamarie'

_publ_section_title
;
 Self-assembly of novel macrocyclic aminomethylphosphines with
 hydrophobic intramolecular cavities.
;
_journal_issue 3
_journal_name_full 'Dalton transactions (Cambridge, England : 2003)'
_journal_page_first 442
_journal_page_last 447
_journal_paper_doi 10.1039/b311592e
_journal_year 2004
_chemical_formula_sum 'C74 H92 N8 O4 P4'
_chemical_formula_weight 1281.51
_chemical_name_systematic ' ?'
_space_group_IT_number 14
_symmetry_cell_setting monoclinic
_symmetry_space_group_name_Hall '-P 2ybc'
_symmetry_space_group_name_H-M 'P 1 21/c 1'
_atom_type_scat_source International_Tables_for_Xray_Crystallography
_audit_creation_date 18-10-02
_audit_creation_method from_MolEN_master_file_using_cif_in
_audit_update_record ' ?'
_cell_angle_alpha 90.00
_cell_angle_beta 96.50(1)
_cell_angle_gamma 90.00
_cell_formula_units_Z 2.00
_cell_length_a 10.045(1)
_cell_length_b 22.78(2)
_cell_length_c 15.661(3)
_cell_measurement_reflns_used 25
_cell_measurement_temperature 294
_cell_measurement_theta_max 18
_cell_measurement_theta_min 12
_cell_volume 3561(3)
_computing_cell_refinement CAD4_(Enraf-Nonius,_1977)
_computing_data_collection CAD4_(Enraf-Nonius,_1977)
_computing_data_reduction process_MolEN_(Fair,_1990)
_computing_molecular_graphics ORTEP_(Johnson,_1976)
_computing_publication_material BTABLE_PTABLE_CIF_IN_MolEN_(Fair,_1990)
_computing_structure_refinement LSFM_MolEN_(Fair,_1990)
_computing_structure_solution Direct_methods_(SIR,_Burla_et_al.,_1989)
_diffrn_measurement_device Enraf_Nonius_CAD4
_diffrn_measurement_method \w
_diffrn_radiation_type Cu-K\a
_diffrn_radiation_wavelength 1.54184
_diffrn_reflns_av_R_equivalents 0.000
_diffrn_reflns_limit_h_max 9
_diffrn_reflns_limit_h_min 0
_diffrn_reflns_limit_k_max 22
_diffrn_reflns_limit_k_min 0
_diffrn_reflns_limit_l_max 15
_diffrn_reflns_limit_l_min -15
_diffrn_reflns_number 3058
_diffrn_reflns_theta_max 49.80
_diffrn_standards_decay_% 0.00
_diffrn_standards_interval_time 0
_diffrn_standards_number 3
_exptl_absorpt_coefficient_mu 1.387
_exptl_absorpt_correction_T_max 0.0000
_exptl_absorpt_correction_T_min 0.0000
_exptl_absorpt_correction_type none
_exptl_crystal_colour colorless
_exptl_crystal_density_diffrn 1.20
_exptl_crystal_description prismatic
_exptl_crystal_F_000 1368
_exptl_crystal_size_max 0.40
_exptl_crystal_size_mid 0.30
_exptl_crystal_size_min 0.25
_refine_diff_density_max 0.6816
_refine_diff_density_min 0.0000
_refine_ls_abs_structure_details
;
?
;
_refine_ls_extinction_coef 0.00E+00
_refine_ls_extinction_method none
_refine_ls_goodness_of_fit_obs 1.803
_refine_ls_hydrogen_treatment noref
_refine_ls_number_parameters 201
_refine_ls_number_reflns 1184
_refine_ls_R_factor_obs 0.083
_refine_ls_shift/esd_max 0.086
_refine_ls_structure_factor_coef F
_refine_ls_weighting_details '4Fo^2^/ (\s^2^(Fo^2^) + 0.0016 Fo^4^)'
_refine_ls_wR_factor_obs 0.089
_reflns_number_observed 1184
_reflns_number_total 3058
_reflns_observed_criterion >3.0\s(I)
_cod_data_source_file b311592e.txt
_cod_data_source_block BALUEVA7
_cod_original_cell_volume 3559.64
_cod_original_sg_symbol_H-M 'P 1 21/c 1                      '
_cod_database_code 7013668

loop_
_symmetry_equiv_pos_as_xyz
x,y,z
-x,1/2+y,1/2-z
-x,-y,-z
x,1/2-y,1/2+z

loop_
_atom_site_aniso_label
_atom_site_aniso_U_11
_atom_site_aniso_U_22
_atom_site_aniso_U_33
_atom_site_aniso_U_23
_atom_site_aniso_U_13
_atom_site_aniso_U_12
P3 0.0580(10) 0.0530(10) 0.0580(10) 0.0010(10) -0.0020(10) 0.0030(10)
P7 0.075(2) 0.0490(10) 0.0630(10) 0.0070(10) -0.0010(10) -0.007(2)
N1 0.074(6) 0.052(4) 0.061(4) 0.009(4) -0.003(5) -0.009(5)
N5 0.072(7) 0.059(5) 0.058(5) 0.000(4) -0.009(5) -0.002(5)

loop_
_atom_site_label
_atom_site_type_symbol
_atom_site_thermal_displace_type
_atom_site_fract_x
_atom_site_fract_y
_atom_site_fract_z
_atom_site_occupancy
_atom_site_U_iso_or_equiv
_atom_site_calc_flag
_atom_site_refinement_flags
P3 P Uani -0.3073(3) 0.14440(10) 0.8927(2) 1.000 0.0570(6) . .
P7 P Uani 0.0353(4) 0.15520(10) 0.8057(2) 1.000 0.0630(8) . .
N1 N Uani -0.2180(10) 0.1155(4) 0.7370(6) 1.000 0.063(3) . .
N5 N Uani -0.0850(10) 0.2177(4) 0.9314(6) 1.000 0.064(3) . .
C1 C Uiso -0.135(2) -0.1369(5) 0.7348(8) 1.000 0.0500 . .
C2 C Uiso -0.3290(10) 0.1388(5) 0.7710(7) 1.000 0.0500 . .
C4 C Uiso -0.2260(10) 0.2196(5) 0.9075(7) 1.000 0.0500 . .
C6 C Uiso -0.0020(10) 0.2254(5) 0.8642(7) 1.000 0.0500 . .
C8 C Uiso -0.1120(10) 0.1520(6) 0.7197(7) 1.000 0.0500 . .
C9 C Uiso -0.2030(10) 0.0523(4) 0.7342(6) 1.000 0.0500 . .
C10 C Uiso -0.2900(10) 0.0148(5) 0.7642(7) 1.000 0.0500 . .
C11 C Uiso -0.2710(10) -0.0447(5) 0.7627(7) 1.000 0.0500 . .
C12 C Uiso -0.1570(10) -0.0681(5) 0.7319(7) 1.000 0.0500 . .
C13 C Uiso -0.0730(10) -0.0326(5) 0.7023(7) 1.000 0.0500 . .
C14 C Uiso -0.092(2) 0.0269(5) 0.7008(7) 1.000 0.0500 . .
C15 C Uiso -0.0280(10) 0.1959(4) 1.0139(6) 1.000 0.0500 . .
C16 C Uiso 0.1030(10) 0.1812(5) 1.0300(7) 1.000 0.0500 . .
C17 C Uiso 0.156(2) 0.1638(5) 1.1115(7) 1.000 0.0500 . .
C18 C Uiso 0.077(2) 0.1573(6) 1.1772(7) 1.000 0.0500 . .
C19 C Uiso -0.0560(10) 0.1724(5) 1.1594(7) 1.000 0.0500 . .
C20 C Uiso -0.1130(10) 0.1916(5) 1.0792(7) 1.000 0.0500 . .
C21 C Uiso -0.480(2) 0.1658(6) 0.9069(8) 1.000 0.0500 . .
C22 C Uiso -0.495(2) 0.1862(6) 0.9965(8) 1.000 0.0500 . .
C23 C Uiso -0.461(2) 0.1445(7) 1.0658(8) 1.000 0.0500 . .
C24 C Uiso -0.459(2) 0.1611(7) 1.1490(10) 1.000 0.0500 . .
C25 C Uiso -0.497(3) 0.2126(8) 1.1690(10) 1.000 0.0500 . .
C26 C Uiso -0.535(2) 0.2529(8) 1.1120(10) 1.000 0.0500 . .
C27 C Uiso -0.532(2) 0.2378(7) 1.0200(10) 1.000 0.0500 . .
C28 C Uiso 0.165(2) 0.1879(6) 0.7384(8) 1.000 0.0500 . .
C29 C Uiso 0.1900(10) 0.1459(6) 0.6698(7) 1.000 0.0500 . .
C30 C Uiso 0.140(2) 0.1564(8) 0.5868(9) 1.000 0.0500 . .
C31 C Uiso 0.165(3) 0.1184(9) 0.5200(10) 1.000 0.0500 . .
C32 C Uiso 0.233(3) 0.0690(10) 0.5410(10) 1.000 0.0500 . .
C33 C Uiso 0.284(4) 0.0540(10) 0.625(2) 1.000 0.0500 . .
C34 C Uiso 0.262(2) 0.0978(7) 0.6896(9) 1.000 0.0500 . .
O38 O Uiso 0.415(7) 0.0050(10) 0.848(2) 1.000 0.0500 . .
N35 N Uiso 0.237(2) -0.0007(5) 0.9186(7) 1.000 0.0500 . .
C36 C Uiso 0.283(3) 0.0286(9) 0.991(2) 1.000 0.0500 . .
C37 C Uiso 0.097(3) -0.0246(9) 0.9170(10) 1.000 0.0500 . .
C38 C Uiso 0.300(5) -0.0080(10) 0.855(2) 1.000 0.0500 . .
O42 O Uiso 0.220(4) -0.1271(9) 0.6610(10) 1.000 0.0500 . .
N39 N Uiso 0.343(2) -0.1072(6) 0.5530(8) 1.000 0.0500 . .
C41 C Uiso 0.357(5) -0.0960(10) 0.473(2) 1.000 0.0500 . .
C43 C Uiso 0.245(5) -0.117(2) 0.584(2) 1.000 0.0500 . .
C44 C Uiso 0.474(7) -0.103(2) 0.616(3) 1.000 0.0500 . .
H10 H Uiso -0.36660 0.03010 0.78630 1.000 0.0500 calc .
H11 H Uiso -0.07590 -0.14800 0.69370 1.000 0.0500 calc .
H11A H Uiso -0.33540 -0.06960 0.78340 1.000 0.0500 calc .
H12 H Uiso -0.21910 -0.15640 0.71970 1.000 0.0500 calc .
H13 H Uiso 0.00420 -0.04790 0.68060 1.000 0.0500 calc .
H14 H Uiso -0.03010 0.05170 0.67690 1.000 0.0500 calc .
H16 H Uiso 0.15880 0.18300 0.98450 1.000 0.0500 calc .
H17 H Uiso 0.25010 0.15550 1.12200 1.000 0.0500 calc .
H19 H Uiso -0.11210 0.17000 1.20490 1.000 0.0500 calc .
H20 H Uiso -0.20600 0.20160 1.06790 1.000 0.0500 calc .
H21 H Uiso -0.34690 0.17700 0.74760 1.000 0.0500 calc .
H22 H Uiso -0.40430 0.11410 0.75400 1.000 0.0500 calc .
H23 H Uiso -0.44100 0.10520 1.05080 1.000 0.0500 calc .
H24 H Uiso -0.42720 0.13410 1.19340 1.000 0.0500 calc .
H25 H Uiso -0.49980 0.22200 1.22930 1.000 0.0500 calc .
H26 H Uiso -0.56570 0.29100 1.12660 1.000 0.0500 calc .
H27 H Uiso -0.55820 0.26670 0.97640 1.000 0.0500 calc .
H30 H Uiso 0.08750 0.19040 0.57400 1.000 0.0500 calc .
H31 H Uiso 0.13370 0.12780 0.46200 1.000 0.0500 calc .
H32 H Uiso 0.24550 0.04100 0.49710 1.000 0.0500 calc .
H33 H Uiso 0.33690 0.01940 0.64090 1.000 0.0500 calc .
H34 H Uiso 0.30150 0.09260 0.74790 1.000 0.0500 calc .
H41 H Uiso -0.26450 0.23980 0.95190 1.000 0.0500 calc .
H42 H Uiso -0.24140 0.24070 0.85560 1.000 0.0500 calc .
H61 H Uiso -0.04460 0.25220 0.82420 1.000 0.0500 calc .
H62 H Uiso 0.08140 0.24150 0.88920 1.000 0.0500 calc .
H81 H Uiso -0.08050 0.13830 0.66810 1.000 0.0500 calc .
H82 H Uiso -0.14640 0.19070 0.71090 1.000 0.0500 calc .
H211 H Uiso -0.53740 0.13300 0.89470 1.000 0.0500 calc .
H212 H Uiso -0.50700 0.19700 0.86900 1.000 0.0500 calc .
H281 H Uiso 0.24690 0.19380 0.77270 1.000 0.0500 calc .
H282 H Uiso 0.13280 0.22260 0.71180 1.000 0.0500 calc .
H38 H Uiso 0.25120 -0.02580 0.80600 1.000 0.0500 calc .
H361 H Uiso 0.37120 0.04220 0.98550 1.000 0.0500 calc .
H362 H Uiso 0.22590 0.06180 0.99590 1.000 0.0500 calc .
H363 H Uiso 0.28230 0.00410 1.03840 1.000 0.0500 calc .
H371 H Uiso 0.07280 -0.04490 0.86460 1.000 0.0500 calc .
H372 H Uiso 0.09220 -0.05060 0.96390 1.000 0.0500 calc .
H373 H Uiso 0.03580 0.00710 0.92140 1.000 0.0500 calc .
H43 H Uiso 0.16580 -0.12130 0.54440 1.000 0.0500 calc .
H411 H Uiso 0.27090 -0.09560 0.43690 1.000 0.0500 calc .
H412 H Uiso 0.39300 -0.05610 0.46700 1.000 0.0500 calc .
H413 H Uiso 0.41420 -0.12210 0.44800 1.000 0.0500 calc .
H441 H Uiso 0.45270 -0.11740 0.67360 1.000 0.0500 calc .
H442 H Uiso 0.53470 -0.13580 0.59980 1.000 0.0500 calc .
H443 H Uiso 0.51350 -0.06980 0.61880 1.000 0.0500 calc .

loop_
_geom_angle_atom_site_label_1
_geom_angle_atom_site_label_2
_geom_angle_atom_site_label_3
_geom_angle
_geom_angle_site_symmetry_1
_geom_angle_site_symmetry_2
_geom_angle_site_symmetry_3
_geom_angle_publ_flag
C2 P3 C4 100.5(8) . . . yes
C2 P3 C21 97.8(8) . . . yes
C4 P3 C21 98.3(8) . . . yes
C6 P7 C8 101.3(8) . . . yes
C6 P7 C28 97.0(8) . . . yes
C8 P7 C28 98.6(8) . . . yes
C2 N1 C8 120.4(11) . . . yes
C2 N1 C9 118.7(11) . . . yes
C8 N1 C9 120.0(11) . . . yes
C4 N5 C6 116.7(11) . . . yes
C4 N5 C15 121.9(11) . . . yes
C6 N5 C15 119.9(11) . . . yes
C37 N35 C38 120(2) . . . yes
C36 N35 C37 115.0(19) . . . yes
C36 N35 C38 125(3) . . . yes
C43 N39 C44 116(3) . . . yes
C41 N39 C44 115(3) . . . yes
C41 N39 C43 129(3) . . . yes
C12 C1 C18 111.7(12) . . 3_557 no
P3 C2 N1 113.8(10) . . . yes
P3 C4 N5 113.9(10) . . . yes
P7 C6 N5 114.6(10) . . . yes
P7 C8 N1 115.9(10) . . . yes
N1 C9 C14 120.6(11) . . . yes
C10 C9 C14 116.2(11) . . . no
N1 C9 C10 123.2(11) . . . yes
C9 C10 C11 121.7(11) . . . no
C10 C11 C12 120.3(12) . . . no
C11 C12 C13 118.6(12) . . . no
C1 C12 C13 122.4(13) . . . no
C1 C12 C11 119.0(12) . . . no
C12 C13 C14 122.0(14) . . . no
C9 C14 C13 121.0(14) . . . no
N5 C15 C16 122.1(11) . . . yes
N5 C15 C20 117.6(11) . . . yes
C16 C15 C20 120.3(11) . . . no
C15 C16 C17 120.5(13) . . . no
C16 C17 C18 121.7(17) . . . no
C17 C18 C19 116.7(13) . . . no
C1 C18 C17 121.4(18) 3_557 . . no
C1 C18 C19 121.8(15) 3_557 . . no
C18 C19 C20 123.5(12) . . . no
C15 C20 C19 117.2(11) . . . no
P3 C21 C22 113.0(14) . . . yes
C23 C22 C27 115.5(14) . . . no
C21 C22 C27 127.4(14) . . . no
C21 C22 C23 117.1(14) . . . no
C22 C23 C24 120.8(16) . . . no
C23 C24 C25 121.2(17) . . . no
C24 C25 C26 123.2(17) . . . no
C25 C26 C27 117.6(17) . . . no
C22 C27 C26 121.5(16) . . . no
P7 C28 C29 109.2(12) . . . yes
C28 C29 C30 120.3(14) . . . no
C28 C29 C34 119.7(13) . . . no
C30 C29 C34 120.0(15) . . . no
C29 C30 C31 121.8(18) . . . no
C30 C31 C32 117.7(16) . . . no
C31 C32 C33 124(2) . . . no
C32 C33 C34 115(2) . . . no
C29 C34 C33 121.6(18) . . . no
C12 C1 H11 109.71 . . . no
C18 C1 H11 109.16 3_557 . . no
C12 C1 H12 109.57 . . . no
H11 C1 H12 107.90 . . . no
C18 C1 H12 108.71 3_557 . . no
N1 C2 H21 108.96 . . . no
P3 C2 H21 108.66 . . . no
P3 C2 H22 108.45 . . . no
N1 C2 H22 108.14 . . . no
H21 C2 H22 108.74 . . . no
H41 C4 H42 110.07 . . . no
N5 C4 H41 107.28 . . . no
N5 C4 H42 107.68 . . . no
P3 C4 H41 108.69 . . . no
P3 C4 H42 109.17 . . . no
N5 C6 H61 108.12 . . . no
P7 C6 H62 107.96 . . . no
H61 C6 H62 109.54 . . . no
P7 C6 H61 108.91 . . . no
N5 C6 H62 107.65 . . . no
N1 C8 H82 107.84 . . . no
H81 C8 H82 109.31 . . . no
N1 C8 H81 107.58 . . . no
P7 C8 H82 108.08 . . . no
P7 C8 H81 108.01 . . . no
C9 C10 H10 118.81 . . . no
C11 C10 H10 119.47 . . . no
C10 C11 H11A 119.09 . . . no
C12 C11 H11A 120.60 . . . no
C12 C13 H13 119.51 . . . no
C14 C13 H13 118.44 . . . no
C13 C14 H14 120.04 . . . no
C9 C14 H14 118.95 . . . no
C15 C16 H16 119.35 . . . no
C17 C16 H16 120.19 . . . no
C16 C17 H17 118.88 . . . no
C18 C17 H17 119.38 . . . no
C20 C19 H19 118.21 . . . no
C18 C19 H19 118.27 . . . no
C15 C20 H20 120.53 . . . no
C19 C20 H20 122.32 . . . no
P3 C21 H211 109.06 . . . no
C22 C21 H211 107.97 . . . no
H211 C21 H212 109.90 . . . no
P3 C21 H212 109.31 . . . no
C22 C21 H212 107.57 . . . no
C24 C23 H23 121.26 . . . no
C22 C23 H23 117.92 . . . no
C23 C24 H24 119.17 . . . no
C25 C24 H24 119.66 . . . no
C24 C25 H25 118.73 . . . no
C26 C25 H25 118.07 . . . no
C27 C26 H26 118.96 . . . no
C25 C26 H26 123.41 . . . no
C26 C27 H27 119.70 . . . no
C22 C27 H27 118.79 . . . no
H281 C28 H282 111.74 . . . no
P7 C28 H282 110.58 . . . no
P7 C28 H281 110.29 . . . no
C29 C28 H282 107.56 . . . no
C29 C28 H281 107.31 . . . no
C29 C30 H30 118.89 . . . no
C31 C30 H30 119.35 . . . no
C30 C31 H31 120.37 . . . no
C32 C31 H31 121.89 . . . no
C33 C32 H32 116.69 . . . no
C31 C32 H32 119.28 . . . no
C32 C33 H33 124.97 . . . no
C34 C33 H33 120.12 . . . no
C33 C34 H34 119.81 . . . no
C29 C34 H34 118.57 . . . no
O38 C38 N35 128(3) . . . yes
N35 C36 H363 109.93 . . . no
H361 C36 H362 108.81 . . . no
H362 C36 H363 110.58 . . . no
N35 C36 H362 107.84 . . . no
H361 C36 H363 111.04 . . . no
N35 C36 H361 108.56 . . . no
N35 C37 H371 109.74 . . . no
H371 C37 H373 109.05 . . . no
H372 C37 H373 109.04 . . . no
N35 C37 H373 109.44 . . . no
H371 C37 H372 109.55 . . . no
N35 C37 H372 110.00 . . . no
O38 C38 H38 116.14 . . . no
N35 C38 H38 115.94 . . . no
O42 C43 N39 134(4) . . . yes
N39 C41 H411 111.92 . . . no
N39 C41 H412 110.67 . . . no
N39 C41 H413 114.43 . . . no
H411 C41 H412 104.24 . . . no
H411 C41 H413 107.85 . . . no
H412 C41 H413 107.12 . . . no
O42 C43 H43 110.78 . . . no
N39 C43 H43 115.37 . . . no
N39 C44 H441 107.36 . . . no
N39 C44 H442 106.57 . . . no
N39 C44 H443 116.25 . . . no
H441 C44 H442 100.31 . . . no
H441 C44 H443 112.84 . . . no
H442 C44 H443 112.13 . . . no

loop_
_geom_bond_atom_site_label_1
_geom_bond_atom_site_label_2
_geom_bond_distance
_geom_bond_site_symmetry_1
_geom_bond_site_symmetry_2
_geom_bond_publ_flag
P3 C2 1.898(11) . . yes
P3 C4 1.901(12) . . yes
P3 C21 1.84(2) . . yes
P7 C6 1.901(12) . . yes
P7 C8 1.886(11) . . yes
P7 C28 1.917(18) . . yes
O38 C38 1.21(8) . . yes
O42 C43 1.28(4) . . yes
N1 C8 1.401(15) . . yes
N1 C9 1.449(13) . . yes
N1 C2 1.394(14) . . yes
N5 C15 1.441(13) . . yes
N5 C4 1.424(14) . . yes
N5 C6 1.426(14) . . yes
N35 C37 1.51(3) . . yes
N35 C36 1.35(3) . . yes
N35 C38 1.25(4) . . yes
N39 C41 1.30(3) . . yes
N39 C43 1.17(5) . . yes
N39 C44 1.56(7) . . yes
C1 C12 1.583(16) . . no
C1 C18 1.508(18) . 3_557 no
C9 C10 1.344(14) . . no
C9 C14 1.41(2) . . no
C10 C11 1.369(16) . . no
C11 C12 1.398(15) . . no
C12 C13 1.292(15) . . no
C13 C14 1.369(16) . . no
C15 C20 1.408(14) . . no
C15 C16 1.354(14) . . no
C16 C17 1.384(16) . . no
C17 C18 1.38(2) . . no
C18 C19 1.38(2) . . no
C19 C20 1.391(15) . . no
C21 C22 1.502(18) . . no
C22 C23 1.454(19) . . no
C22 C27 1.30(2) . . no
C23 C24 1.35(2) . . no
C24 C25 1.28(3) . . no
C25 C26 1.31(2) . . no
C26 C27 1.48(2) . . no
C28 C29 1.481(18) . . no
C29 C34 1.33(2) . . no
C29 C30 1.361(18) . . no
C30 C31 1.40(2) . . no
C31 C32 1.34(3) . . no
C32 C33 1.40(4) . . no
C33 C34 1.46(3) . . no
C1 H11 0.9577 . . no
C1 H12 0.9600 . . no
C2 H22 0.9560 . . no
C2 H21 0.9534 . . no
C4 H41 0.9517 . . no
C4 H42 0.9419 . . no
C6 H62 0.9568 . . no
C6 H61 0.9421 . . no
C8 H82 0.9512 . . no
C8 H81 0.9531 . . no
C10 H10 0.9453 . . no
C11 H11A 0.9449 . . no
C13 H13 0.9476 . . no
C14 H14 0.9479 . . no
C16 H16 0.9561 . . no
C17 H17 0.9597 . . no
C19 H19 0.9588 . . no
C20 H20 0.9584 . . no
C21 H211 0.9499 . . no
C21 H212 0.9458 . . no
C23 H23 0.9527 . . no
C24 H24 0.9558 . . no
C25 H25 0.9718 . . no
C26 H26 0.9574 . . no
C27 H27 0.9634 . . no
C28 H282 0.9341 . . no
C28 H281 0.9399 . . no
C30 H30 0.9456 . . no
C31 H31 0.9514 . . no
C32 H32 0.9565 . . no
C33 H33 0.9673 . . no
C34 H34 0.9608 . . no
C36 H361 0.9516 . . no
C36 H362 0.9575 . . no
C36 H363 0.9294 . . no
C37 H372 0.9490 . . no
C37 H373 0.9559 . . no
C37 H371 0.9493 . . no
C38 H38 0.9531 . . no
C41 H411 0.9783 . . no
C41 H412 0.9866 . . no
C41 H413 0.9423 . . no
C43 H43 0.9568 . . no
C44 H441 1.0054 . . no
C44 H442 1.0146 . . no
C44 H443 0.8529 . . no

loop_
_geom_contact_atom_site_label_1
_geom_contact_atom_site_label_2
_geom_contact_distance
_geom_contact_site_symmetry_1
_geom_contact_site_symmetry_2
_geom_contact_publ_flag
P3 C10 3.588(12) . . no
P3 C20 3.494(12) . . no
P7 C14 3.521(13) . . no
P7 C16 3.551(12) . . no
P3 H23 3.0797 . . no
P3 H10 3.1123 . . no
P3 H20 3.1032 . . no
P7 H14 3.1240 . . no
P7 H16 2.9991 . . no
O38 C10 3.38(7) . 1_655 no
O38 H10 2.5600 . 1_655 no
O38 H34 2.7083 . . no
O38 H361 2.4007 . . no
O42 H13 2.8634 . . no
O42 H441 2.3339 . . no
O42 H19 2.6563 . 3_557 no
O42 H24 2.9124 . 3_557 no
N1 H411 2.7527 . 3_556 no
C8 C30 3.46(2) . . no
C9 C41 3.57(3) . 3_556 no
C10 O38 3.38(7) . 1_455 no
C10 P3 3.588(12) . . no
C11 C44 3.50(6) . 1_455 no
C11 C17 3.473(17) . 3_557 no
C13 C37 3.60(2) . . no
C14 P7 3.521(13) . . no
C16 P7 3.551(12) . . no
C17 C11 3.473(17) . 3_557 no
C19 C37 3.58(2) . 3_557 no
C20 P3 3.494(12) . . no
C30 C8 3.46(2) . . no
C34 C38 3.53(3) . . no
C37 C19 3.58(2) . 3_557 no
C37 C13 3.60(2) . . no
C37 C37 3.60(3) . 3_557 no
C38 C34 3.53(3) . . no
C41 C9 3.57(3) . 3_556 no
C44 C11 3.50(6) . 1_655 no
C1 H31 3.0906 . 3_556 no
C2 H10 2.5203 . . no
C4 H20 2.5307 . . no
C6 H16 2.5303 . . no
C8 H14 2.5439 . . no
C8 H411 3.0540 . 3_556 no
C9 H411 2.8644 . 3_556 no
C10 H22 2.5336 . . no
C11 H17 3.0967 . 3_557 no
C11 H443 2.9979 . 1_455 no
C12 H371 2.9733 . . no
C13 H371 2.8002 . . no
C14 H81 2.5940 . . no
C14 H411 3.0744 . 3_556 no
C15 H30 2.9484 . 4_555 no
C16 H62 2.5861 . . no
C16 H30 3.0131 . 4_555 no
C16 H362 3.0588 . . no
C17 H362 3.0753 . . no
C17 H282 3.0498 . 4_555 no
C18 H282 2.8327 . 4_555 no
C18 H371 3.0043 . 3_557 no
C19 H371 2.9311 . 3_557 no
C19 H61 3.0915 . 4_555 no
C20 H41 2.6095 . . no
C22 H20 3.0110 . . no
C22 H41 2.7759 . . no
C23 H361 3.0616 . 1_455 no
C23 H20 2.8697 . . no
C24 H441 2.9452 . 3_557 no
C24 H17 2.9076 . 1_455 no
C25 H17 2.8747 . 1_455 no
C27 H41 3.0014 . . no
C29 H26 2.9870 . 4_654 no
C29 H81 2.7198 . . no
C29 H14 3.0921 . . no
C30 H81 2.7084 . . no
C37 H373 3.0179 . 3_557 no
C38 H34 2.8410 . . no
C38 H23 2.9346 . 3_557 no
H10 P3 3.1123 . . no
H10 C2 2.5203 . . no
H10 H22 2.0044 . . no
H10 O38 2.5600 . 1_455 no
H11 H13 2.4344 . . no
H11 H19 2.3791 . 3_557 no
H11 H31 2.4848 . 3_556 no
H11A H12 2.5561 . . no
H11A H17 2.5438 . 3_557 no
H12 H11A 2.5561 . . no
H12 H17 2.5334 . 3_557 no
H13 O42 2.8634 . . no
H13 H11 2.4344 . . no
H14 H81 2.0375 . . no
H14 C29 3.0921 . . no
H14 P7 3.1240 . . no
H14 C8 2.5439 . . no
H16 H62 2.0845 . . no
H16 C6 2.5303 . . no
H16 P7 2.9991 . . no
H17 H11A 2.5438 . 3_557 no
H17 H12 2.5334 . 3_557 no
H17 C11 3.0967 . 3_557 no
H17 C24 2.9076 . 1_655 no
H17 C25 2.8747 . 1_655 no
H19 H11 2.3791 . 3_557 no
H19 O42 2.6563 . 3_557 no
H20 C22 3.0110 . . no
H20 P3 3.1032 . . no
H20 C4 2.5307 . . no
H20 H41 2.0399 . . no
H20 C23 2.8697 . . no
H21 H82 2.1786 . . no
H21 H42 2.3840 . . no
H22 C10 2.5336 . . no
H22 H10 2.0044 . . no
H23 P3 3.0797 . . no
H23 C38 2.9346 . 3_557 no
H23 H361 2.4955 . 1_455 no
H24 H441 2.1609 . 3_557 no
H24 O42 2.9124 . 3_557 no
H26 C29 2.9870 . 4_455 no
H27 H212 2.4105 . . no
H27 H442 2.5449 . 2_556 no
H30 C15 2.9484 . 4_554 no
H30 C16 3.0131 . 4_554 no
H30 H282 2.2760 . . no
H31 H11 2.4848 . 3_556 no
H31 C1 3.0906 . 3_556 no
H34 C38 2.8410 . . no
H34 H281 2.4113 . . no
H34 O38 2.7083 . . no
H38 H371 2.1483 . . no
H41 C20 2.6095 . . no
H41 H20 2.0399 . . no
H41 C27 3.0014 . . no
H41 C22 2.7759 . . no
H42 H61 2.1068 . . no
H42 H21 2.3840 . . no
H43 H411 2.1666 . . no
H61 H82 2.3971 . . no
H61 C19 3.0915 . 4_554 no
H61 H42 2.1068 . . no
H62 H16 2.0845 . . no
H62 C16 2.5861 . . no
H81 C14 2.5940 . . no
H81 H14 2.0375 . . no
H81 H411 2.5683 . 3_556 no
H81 C29 2.7198 . . no
H81 C30 2.7084 . . no
H82 H21 2.1786 . . no
H82 H61 2.3971 . . no
H212 H27 2.4105 . . no
H281 H34 2.4113 . . no
H282 C18 2.8327 . 4_554 no
H282 C17 3.0498 . 4_554 no
H282 H30 2.2760 . . no
H361 O38 2.4007 . . no
H361 C23 3.0616 . 1_655 no
H361 H23 2.4955 . 1_655 no
H362 C17 3.0753 . . no
H362 C16 3.0588 . . no
H362 H373 2.4609 . . no
H363 H372 2.4609 . . no
H371 H38 2.1483 . . no
H371 C12 2.9733 . . no
H371 C13 2.8002 . . no
H371 C18 3.0043 . 3_557 no
H371 C19 2.9311 . 3_557 no
H372 H363 2.4609 . . no
H372 H373 2.5268 . 3_557 no
H373 H362 2.4609 . . no
H373 C37 3.0179 . 3_557 no
H373 H372 2.5268 . 3_557 no
H411 H43 2.1666 . . no
H411 N1 2.7527 . 3_556 no
H411 C8 3.0540 . 3_556 no
H411 C9 2.8644 . 3_556 no
H411 C14 3.0744 . 3_556 no
H411 H81 2.5683 . 3_556 no
H412 H443 2.5618 . . no
H413 H442 2.5618 . . no
H441 O42 2.3339 . . no
H441 C24 2.9452 . 3_557 no
H441 H24 2.1609 . 3_557 no
H442 H413 2.5618 . . no
H442 H27 2.5449 . 2_546 no
H443 C11 2.9979 . 1_655 no
H443 H412 2.5618 . . no

loop_
_geom_hbond_atom_site_label_D
_geom_hbond_atom_site_label_H
_geom_hbond_atom_site_label_A
_geom_hbond_distance_DH
_geom_hbond_distance_HA
_geom_hbond_distance_DA
_geom_hbond_angle_DHA
_geom_hbond_site_symmetry_A
_geom_hbond_publ_flag
C10 H10 O38 0.9453 2.5600 3.38(7) 145.46 1_455 yes
C36 H361 O38 0.9516 2.4007 2.78(6) 103.49 . yes
C44 H441 O42 1.0054 2.3339 2.78(8) 105.54 . yes

loop_
_geom_torsion_atom_site_label_1
_geom_torsion_atom_site_label_2
_geom_torsion_atom_site_label_3
_geom_torsion_atom_site_label_4
_geom_torsion
_geom_torsion_site_symmetry_1
_geom_torsion_site_symmetry_2
_geom_torsion_site_symmetry_3
_geom_torsion_site_symmetry_4
_geom_torsion_publ_flag
C4 P3 C2 N1 87.8(10) . . . . no
C21 P3 C2 N1 -172.2(10) . . . . no
C2 P3 C4 N5 -101.9(10) . . . . no
C21 P3 C4 N5 158.4(10) . . . . no
C2 P3 C21 C22 -168.4(11) . . . . no
C4 P3 C21 C22 -66.6(12) . . . . no
C8 P7 C6 N5 87.7(10) . . . . no
C28 P7 C6 N5 -172.1(11) . . . . no
C6 P7 C8 N1 -98.2(11) . . . . no
C28 P7 C8 N1 162.9(11) . . . . no
C6 P7 C28 C29 -166.6(11) . . . . no
C8 P7 C28 C29 -64.1(12) . . . . no
C2 N1 C9 C10 -1.1(16) . . . . no
C8 N1 C2 P3 -86.1(12) . . . . no
C9 N1 C2 P3 83.1(12) . . . . no
C2 N1 C8 P7 96.5(13) . . . . no
C9 N1 C8 P7 -72.5(13) . . . . no
C2 N1 C9 C14 -179.7(12) . . . . no
C8 N1 C9 C10 168.1(12) . . . . no
C8 N1 C9 C14 -10.4(16) . . . . no
C6 N5 C4 P3 98.3(11) . . . . no
C15 N5 C4 P3 -67.7(13) . . . . no
C4 N5 C6 P7 -86.9(12) . . . . no
C15 N5 C6 P7 79.4(12) . . . . no
C6 N5 C15 C16 -1.2(16) . . . . no
C4 N5 C15 C16 164.4(12) . . . . no
C4 N5 C15 C20 -17.2(15) . . . . no
C6 N5 C15 C20 177.2(11) . . . . no
C36 N35 C38 O38 6(4) . . . . no
C37 N35 C38 O38 -175(3) . . . . no
C41 N39 C43 O42 -178(4) . . . . no
C44 N39 C43 O42 -2(7) . . . . no
C12 C1 C18 C17 78.7(19) . . 3_557 3_557 no
C18 C1 C12 C13 99.0(17) 3_557 . . . no
C12 C1 C18 C19 -103.7(17) . . 3_557 3_557 no
C18 C1 C12 C11 -80.8(18) 3_557 . . . no
N1 C9 C10 C11 -178.2(11) . . . . no
C10 C9 C14 C13 -2.3(18) . . . . no
N1 C9 C14 C13 176.3(12) . . . . no
C14 C9 C10 C11 0.4(17) . . . . no
C9 C10 C11 C12 2.0(18) . . . . no
C10 C11 C12 C13 -2.4(17) . . . . no
C10 C11 C12 C1 177.4(12) . . . . no
C11 C12 C13 C14 0.4(18) . . . . no
C1 C12 C13 C14 -179.3(13) . . . . no
C12 C13 C14 C9 2.0(19) . . . . no
C20 C15 C16 C17 -2.3(17) . . . . no
C16 C15 C20 C19 0.6(17) . . . . no
N5 C15 C16 C17 176.1(12) . . . . no
N5 C15 C20 C19 -177.9(11) . . . . no
C15 C16 C17 C18 4.1(19) . . . . no
C16 C17 C18 C19 -4(2) . . . . no
C16 C17 C18 C1 178.5(13) . . . 3_557 no
C1 C18 C19 C20 179.8(13) 3_557 . . . no
C17 C18 C19 C20 2(2) . . . . no
C18 C19 C20 C15 -0.5(18) . . . . no
P3 C21 C22 C23 -60(2) . . . . no
P3 C21 C22 C27 118(2) . . . . no
C21 C22 C23 C24 173.4(19) . . . . no
C23 C22 C27 C26 2(3) . . . . no
C27 C22 C23 C24 -5(3) . . . . no
C21 C22 C27 C26 -176.5(19) . . . . no
C22 C23 C24 C25 5(3) . . . . no
C23 C24 C25 C26 -3(4) . . . . no
C24 C25 C26 C27 -1(4) . . . . no
C25 C26 C27 C22 1(3) . . . . no
P7 C28 C29 C34 -74.0(17) . . . . no
P7 C28 C29 C30 106.2(15) . . . . no
C34 C29 C30 C31 -2(3) . . . . no
C28 C29 C34 C33 177(2) . . . . no
C30 C29 C34 C33 -3(3) . . . . no
C28 C29 C30 C31 178(2) . . . . no
C29 C30 C31 C32 4(4) . . . . no
C30 C31 C32 C33 -2(5) . . . . no
C31 C32 C33 C34 -2(5) . . . . no
C32 C33 C34 C29 5(4) . . . . no
